data_7237721
loop_
_publ_author_name
'Yu, Changjiang'
'Hao, Erhong'
'Fang, Xingbao'
'Wu, Qinghua'
'Wang, Long'
'Li, Jiahua'
'Xu, Linli'
'Jiao, Lijuan'
'Wong, Wai-Yeung'

_publ_section_title
;
 AIE-active difluoroboronated acylhydrozone dyes (BOAHY) emitting across
 the entire visible region and their photo-switching properties
;
_journal_issue 11
_journal_name_full 'Journal of Materials Chemistry C'
_journal_page_first 3269
_journal_paper_doi 10.1039/C9TC00316A
_journal_volume 7
_journal_year 2019
_chemical_formula_moiety 'C16 H15 B Br F2 N3 O'
_chemical_formula_sum 'C16 H15 B Br F2 N3 O'
_chemical_formula_weight 394.03
_chemical_name_systematic 4e
_space_group_crystal_system monoclinic
_space_group_IT_number 14
_space_group_name_Hall '-P 2ybc'
_space_group_name_H-M_alt 'P 1 21/c 1'
_atom_sites_solution_hydrogens geom
_audit_creation_date 2018-10-15
_audit_creation_method
;
Olex2 1.2-beta
(compiled 2016.11.30 svn.r3356 for OlexSys, GUI svn.r5269)
;
_audit_update_record
;
2018-10-17 deposited with the CCDC.
2019-02-06 downloaded from the CCDC.
;
_cell_angle_alpha 90
_cell_angle_beta 106.823(2)
_cell_angle_gamma 90
_cell_formula_units_Z 4
_cell_length_a 7.3547(5)
_cell_length_b 25.1921(15)
_cell_length_c 9.1335(5)
_cell_measurement_reflns_used 9370
_cell_measurement_temperature 293(2)
_cell_measurement_theta_max 23.11
_cell_measurement_theta_min 2.90
_cell_volume 1619.84(17)
_computing_cell_refinement 'SAINT v8.37A (Bruker, 2015)'
_computing_data_reduction 'SAINT v8.37A (Bruker, 2015)'
_computing_molecular_graphics 'Olex2 (Dolomanov et al., 2009)'
_computing_publication_material 'Olex2 (Dolomanov et al., 2009)'
_computing_structure_refinement 'ShelXL (Sheldrick, 2015)'
_diffrn_ambient_temperature 293(2)
_diffrn_detector 'Bruker APEX2 area detector'
_diffrn_detector_area_resol_mean 7.9
_diffrn_detector_type 'CCD area detector'
_diffrn_measured_fraction_theta_full 0.999
_diffrn_measured_fraction_theta_max 0.996
_diffrn_measurement_device 'three-circle diffractometer'
_diffrn_measurement_device_type 'Bruker SMART APEX2 area detector'
_diffrn_measurement_method '\w and \f scans'
_diffrn_radiation_monochromator 'mirror optics'
_diffrn_radiation_probe x-ray
_diffrn_radiation_type MoK\a
_diffrn_radiation_wavelength 0.71073
_diffrn_reflns_av_R_equivalents 0.0993
_diffrn_reflns_av_unetI/netI 0.0379
_diffrn_reflns_Laue_measured_fraction_full 0.999
_diffrn_reflns_Laue_measured_fraction_max 0.996
_diffrn_reflns_limit_h_max 9
_diffrn_reflns_limit_h_min -9
_diffrn_reflns_limit_k_max 32
_diffrn_reflns_limit_k_min -32
_diffrn_reflns_limit_l_max 11
_diffrn_reflns_limit_l_min -11
_diffrn_reflns_number 68284
_diffrn_reflns_point_group_measured_fraction_full 0.999
_diffrn_reflns_point_group_measured_fraction_max 0.996
_diffrn_reflns_theta_full 25.242
_diffrn_reflns_theta_max 27.579
_diffrn_reflns_theta_min 2.893
_diffrn_source 'microfocus sealed X-ray tube'
_diffrn_source_type 'Incoatec I\ms'
_diffrn_standards_number 0
_exptl_absorpt_coefficient_mu 2.567
_exptl_absorpt_correction_T_max 0.7456
_exptl_absorpt_correction_T_min 0.5320
_exptl_absorpt_correction_type multi-scan
_exptl_absorpt_process_details
;
SADABS-2014/5 (Bruker,2014/5) was used for absorption correction.
wR2(int) was 0.1210 before and 0.0663 after correction.
The Ratio of minimum to maximum transmission is 0.7135.
The \l/2 correction factor is Not present.
;
_exptl_crystal_colour 'metallic reddish red'
_exptl_crystal_colour_lustre metallic
_exptl_crystal_colour_modifier reddish
_exptl_crystal_colour_primary red
_exptl_crystal_density_diffrn 1.616
_exptl_crystal_description cube
_exptl_crystal_F_000 792
_exptl_crystal_size_max 0.2
_exptl_crystal_size_mid 0.12
_exptl_crystal_size_min 0.12
_refine_diff_density_max 0.310
_refine_diff_density_min -0.640
_refine_diff_density_rms 0.070
_refine_ls_extinction_method none
_refine_ls_goodness_of_fit_ref 1.131
_refine_ls_hydrogen_treatment constr
_refine_ls_matrix_type full
_refine_ls_number_parameters 219
_refine_ls_number_reflns 3738
_refine_ls_number_restraints 0
_refine_ls_restrained_S_all 1.131
_refine_ls_R_factor_all 0.0968
_refine_ls_R_factor_gt 0.0545
_refine_ls_shift/su_max 0.000
_refine_ls_shift/su_mean 0.000
_refine_ls_structure_factor_coef Fsqd
_refine_ls_weighting_details 'w=1/[\s^2^(Fo^2^)+(0.0205P)^2^+2.9494P] where P=(Fo^2^+2Fc^2^)/3'
_refine_ls_weighting_scheme calc
_refine_ls_wR_factor_gt 0.0956
_refine_ls_wR_factor_ref 0.1093
_reflns_Friedel_coverage 0.000
_reflns_number_gt 2562
_reflns_number_total 3738
_reflns_threshold_expression 'I > 2\s(I)'
_cod_data_source_file c9tc00316a2.cif
_cod_data_source_block 1_pl
_cod_original_cell_volume 1619.83(17)
_cod_database_code 7237721
_shelx_space_group_comment
;
The symmetry employed for this shelxl refinement is uniquely defined
by the following loop, which should always be used as a source of
symmetry information in preference to the above space-group names.
They are only intended as comments.
;
_olex2_refinement_description
;
1. Fixed Uiso
 At 1.2 times of:
  All C(H) groups
 At 1.5 times of:
  All C(H,H,H) groups
2.a Aromatic/amide H refined with riding coordinates:
 C00K(H00K), C00O(H00O), C00P(H00P), C00S(H00S), C00V(H00V), C00Y(H00Y),
 C00Z(H00Z), C012(H012), C015(H015)
2.b Idealised Me refined as rotating group:
 C019(H01A,H01B,H01C), C01A(H01D,H01E,H01F)
;
_shelx_shelxl_version_number 2014/7
_olex2_submission_special_instructions 'No special instructions were received'

loop_
_space_group_symop_operation_xyz
'x, y, z'
'-x, y+1/2, -z+1/2'
'-x, -y, -z'
'x, -y-1/2, z-1/2'

loop_
_atom_site_label
_atom_site_type_symbol
_atom_site_fract_x
_atom_site_fract_y
_atom_site_fract_z
_atom_site_U_iso_or_equiv
_atom_site_adp_type
_atom_site_occupancy
_atom_site_site_symmetry_order
_atom_site_calc_flag
_atom_site_refinement_flags_posn
Br01 Br 0.42286(8) -0.23822(2) 0.65949(5) 0.06376(18) Uani 1 1 d .
F004 F 0.8623(4) -0.16689(9) 1.1600(3) 0.0667(7) Uani 1 1 d .
F005 F 0.5872(4) -0.14332(10) 1.2044(3) 0.0712(8) Uani 1 1 d .
O008 O 0.8167(4) -0.07738(10) 1.2143(3) 0.0503(7) Uani 1 1 d .
N009 N 0.6494(4) -0.10786(11) 0.9765(3) 0.0373(7) Uani 1 1 d .
N00A N 0.6847(4) -0.05424(11) 0.9661(3) 0.0360(7) Uani 1 1 d .
N00D N 1.0611(5) 0.16547(12) 1.2779(3) 0.0452(8) Uani 1 1 d .
C00F C 0.8523(5) 0.01249(13) 1.1473(4) 0.0339(8) Uani 1 1 d .
C00H C 0.7816(5) -0.04033(13) 1.1059(4) 0.0362(8) Uani 1 1 d .
C00I C 0.4740(5) -0.12486(14) 0.7042(4) 0.0359(8) Uani 1 1 d .
C00K C 1.0330(5) 0.07316(14) 1.3395(4) 0.0402(9) Uani 1 1 d .
H00K H 1.1070 0.0789 1.4396 0.048 Uiso 1 1 calc R
C00L C 0.3969(5) -0.16555(14) 0.5999(4) 0.0385(8) Uani 1 1 d .
C00O C 0.8113(6) 0.05440(14) 1.0433(4) 0.0400(9) Uani 1 1 d .
H00O H 0.7364 0.0482 0.9437 0.048 Uiso 1 1 calc R
C00P C 0.8791(6) 0.10441(14) 1.0847(4) 0.0413(9) Uani 1 1 d .
H00P H 0.8497 0.1316 1.0127 0.050 Uiso 1 1 calc R
C00Q C 0.9935(5) 0.11571(13) 1.2355(4) 0.0358(8) Uani 1 1 d .
C00S C 0.9638(5) 0.02324(14) 1.2954(4) 0.0399(9) Uani 1 1 d .
H00S H 0.9924 -0.0042 1.3666 0.048 Uiso 1 1 calc R
C00V C 0.5593(5) -0.13770(14) 0.8634(4) 0.0395(9) Uani 1 1 d .
H00V H 0.5477 -0.1730 0.8887 0.047 Uiso 1 1 calc R
C00Y C 0.4575(6) -0.07306(15) 0.6462(4) 0.0429(9) Uani 1 1 d .
H00Y H 0.5084 -0.0450 0.7114 0.052 Uiso 1 1 calc R
C00Z C 0.3045(6) -0.15503(17) 0.4475(4) 0.0492(10) Uani 1 1 d .
H00Z H 0.2531 -0.1825 0.3802 0.059 Uiso 1 1 calc R
C012 C 0.2902(6) -0.10349(17) 0.3977(4) 0.0499(10) Uani 1 1 d .
H012 H 0.2269 -0.0961 0.2959 0.060 Uiso 1 1 calc R
C015 C 0.3667(6) -0.06292(17) 0.4939(4) 0.0533(11) Uani 1 1 d .
H015 H 0.3579 -0.0283 0.4572 0.064 Uiso 1 1 calc R
C019 C 1.0112(7) 0.20931(15) 1.1731(5) 0.0613(12) Uani 1 1 d .
H01A H 0.8761 0.2146 1.1443 0.092 Uiso 1 1 calc GR
H01B H 1.0500 0.2018 1.0836 0.092 Uiso 1 1 calc GR
H01C H 1.0740 0.2408 1.2214 0.092 Uiso 1 1 calc GR
C01A C 1.1465(6) 0.17784(16) 1.4392(4) 0.0514(10) Uani 1 1 d .
H01D H 1.2573 0.1562 1.4792 0.077 Uiso 1 1 calc GR
H01E H 1.0566 0.1708 1.4948 0.077 Uiso 1 1 calc GR
H01F H 1.1819 0.2146 1.4498 0.077 Uiso 1 1 calc GR
B01B B 0.7321(8) -0.12762(18) 1.1483(5) 0.0482(12) Uani 1 1 d .

loop_
_atom_site_aniso_label
_atom_site_aniso_U_11
_atom_site_aniso_U_22
_atom_site_aniso_U_33
_atom_site_aniso_U_23
_atom_site_aniso_U_13
_atom_site_aniso_U_12
Br01 0.0894(4) 0.0405(2) 0.0538(3) -0.0081(2) 0.0088(2) -0.0123(2)
F004 0.091(2) 0.0470(13) 0.0474(13) 0.0057(11) -0.0029(13) 0.0149(13)
F005 0.099(2) 0.0714(17) 0.0468(14) 0.0013(12) 0.0271(14) -0.0266(15)
O008 0.075(2) 0.0385(14) 0.0278(12) 0.0030(10) -0.0008(12) -0.0074(13)
N009 0.045(2) 0.0342(15) 0.0301(15) -0.0010(12) 0.0072(13) 0.0003(13)
N00A 0.0435(19) 0.0333(15) 0.0281(14) -0.0015(12) 0.0057(13) -0.0022(13)
N00D 0.058(2) 0.0376(16) 0.0372(16) -0.0042(13) 0.0088(15) -0.0005(15)
C00F 0.036(2) 0.0352(17) 0.0286(17) -0.0026(14) 0.0065(15) 0.0014(15)
C00H 0.041(2) 0.0382(19) 0.0285(17) -0.0003(14) 0.0076(15) 0.0027(16)
C00I 0.034(2) 0.0405(19) 0.0325(18) -0.0031(14) 0.0078(15) -0.0023(15)
C00K 0.046(2) 0.042(2) 0.0281(17) -0.0018(15) 0.0039(16) -0.0021(17)
C00L 0.037(2) 0.044(2) 0.0350(18) -0.0062(15) 0.0112(16) -0.0050(16)
C00O 0.050(2) 0.0409(19) 0.0254(17) -0.0025(14) 0.0058(16) 0.0007(17)
C00P 0.053(3) 0.0377(19) 0.0301(17) 0.0015(15) 0.0075(17) 0.0046(17)
C00Q 0.038(2) 0.0357(18) 0.0336(18) -0.0052(14) 0.0107(15) 0.0012(15)
C00S 0.050(2) 0.0389(19) 0.0257(17) 0.0022(14) 0.0035(16) 0.0010(17)
C00V 0.047(2) 0.0348(18) 0.0352(19) 0.0011(15) 0.0090(17) -0.0020(16)
C00Y 0.045(2) 0.045(2) 0.0350(19) -0.0011(16) 0.0052(17) -0.0007(17)
C00Z 0.052(3) 0.063(3) 0.0312(19) -0.0111(18) 0.0094(17) -0.012(2)
C012 0.046(3) 0.066(3) 0.0335(19) 0.0065(19) 0.0061(17) -0.002(2)
C015 0.054(3) 0.054(2) 0.044(2) 0.0121(19) 0.003(2) -0.001(2)
C019 0.084(3) 0.035(2) 0.059(3) 0.0019(19) 0.012(2) 0.001(2)
C01A 0.060(3) 0.054(2) 0.041(2) -0.0152(18) 0.0142(19) -0.011(2)
B01B 0.071(3) 0.040(2) 0.027(2) 0.0010(17) 0.004(2) -0.009(2)

loop_
_atom_type_symbol
_atom_type_description
_atom_type_scat_dispersion_real
_atom_type_scat_dispersion_imag
_atom_type_scat_source
C C 0.0033 0.0016 'International Tables Vol C Tables 4.2.6.8 and 6.1.1.4'
H H 0.0000 0.0000 'International Tables Vol C Tables 4.2.6.8 and 6.1.1.4'
B B 0.0013 0.0007 'International Tables Vol C Tables 4.2.6.8 and 6.1.1.4'
Br Br -0.2901 2.4595 'International Tables Vol C Tables 4.2.6.8 and 6.1.1.4'
F F 0.0171 0.0103 'International Tables Vol C Tables 4.2.6.8 and 6.1.1.4'
N N 0.0061 0.0033 'International Tables Vol C Tables 4.2.6.8 and 6.1.1.4'
O O 0.0106 0.0060 'International Tables Vol C Tables 4.2.6.8 and 6.1.1.4'

loop_
_geom_angle_atom_site_label_1
_geom_angle_atom_site_label_2
_geom_angle_atom_site_label_3
_geom_angle
C00H O008 B01B 109.4(3)
N00A N009 B01B 110.3(3)
C00V N009 N00A 125.1(3)
C00V N009 B01B 124.6(3)
C00H N00A N009 104.6(3)
C00Q N00D C019 121.0(3)
C00Q N00D C01A 119.9(3)
C019 N00D C01A 117.4(3)
C00O C00F C00H 122.1(3)
C00S C00F C00H 120.2(3)
C00S C00F C00O 117.8(3)
O008 C00H C00F 118.4(3)
N00A C00H O008 118.0(3)
N00A C00H C00F 123.6(3)
C00L C00I C00V 119.5(3)
C00Y C00I C00L 116.8(3)
C00Y C00I C00V 123.7(3)
C00Q C00K H00K 119.5
C00S C00K H00K 119.5
C00S C00K C00Q 120.9(3)
C00I C00L Br01 121.4(3)
C00Z C00L Br01 116.8(3)
C00Z C00L C00I 121.8(3)
C00F C00O H00O 119.3
C00P C00O C00F 121.3(3)
C00P C00O H00O 119.3
C00O C00P H00P 119.4
C00O C00P C00Q 121.3(3)
C00Q C00P H00P 119.4
N00D C00Q C00K 121.5(3)
N00D C00Q C00P 121.7(3)
C00K C00Q C00P 116.8(3)
C00F C00S H00S 119.1
C00K C00S C00F 121.9(3)
C00K C00S H00S 119.1
N009 C00V C00I 130.3(3)
N009 C00V H00V 114.9
C00I C00V H00V 114.9
C00I C00Y H00Y 119.4
C015 C00Y C00I 121.1(4)
C015 C00Y H00Y 119.4
C00L C00Z H00Z 120.6
C012 C00Z C00L 118.9(4)
C012 C00Z H00Z 120.6
C00Z C012 H012 119.3
C015 C012 C00Z 121.3(4)
C015 C012 H012 119.3
C00Y C015 H015 120.0
C012 C015 C00Y 120.1(4)
C012 C015 H015 120.0
N00D C019 H01A 109.5
N00D C019 H01B 109.5
N00D C019 H01C 109.5
H01A C019 H01B 109.5
H01A C019 H01C 109.5
H01B C019 H01C 109.5
N00D C01A H01D 109.5
N00D C01A H01E 109.5
N00D C01A H01F 109.5
H01D C01A H01E 109.5
H01D C01A H01F 109.5
H01E C01A H01F 109.5
F004 B01B F005 111.6(4)
F004 B01B O008 113.1(4)
F004 B01B N009 111.4(3)
F005 B01B O008 112.4(4)
F005 B01B N009 110.1(4)
O008 B01B N009 97.6(3)

loop_
_geom_bond_atom_site_label_1
_geom_bond_atom_site_label_2
_geom_bond_distance
Br01 C00L 1.904(4)
F004 B01B 1.359(6)
F005 B01B 1.368(6)
O008 C00H 1.331(4)
O008 B01B 1.461(5)
N009 N00A 1.384(4)
N009 C00V 1.295(4)
N009 B01B 1.590(5)
N00A C00H 1.317(4)
N00D C00Q 1.363(4)
N00D C019 1.438(5)
N00D C01A 1.458(5)
C00F C00H 1.439(5)
C00F C00O 1.394(5)
C00F C00S 1.391(4)
C00I C00L 1.402(5)
C00I C00V 1.444(5)
C00I C00Y 1.400(5)
C00K H00K 0.9300
C00K C00Q 1.406(5)
C00K C00S 1.372(5)
C00L C00Z 1.387(5)
C00O H00O 0.9300
C00O C00P 1.367(5)
C00P H00P 0.9300
C00P C00Q 1.420(5)
C00S H00S 0.9300
C00V H00V 0.9300
C00Y H00Y 0.9300
C00Y C015 1.382(5)
C00Z H00Z 0.9300
C00Z C012 1.370(6)
C012 H012 0.9300
C012 C015 1.359(6)
C015 H015 0.9300
C019 H01A 0.9600
C019 H01B 0.9600
C019 H01C 0.9600
C01A H01D 0.9600
C01A H01E 0.9600
C01A H01F 0.9600

loop_
_geom_torsion_atom_site_label_1
_geom_torsion_atom_site_label_2
_geom_torsion_atom_site_label_3
_geom_torsion_atom_site_label_4
_geom_torsion
Br01 C00L C00Z C012 -177.0(3)
N009 N00A C00H O008 -1.0(4)
N009 N00A C00H C00F 178.6(3)
N00A N009 C00V C00I -0.3(6)
N00A N009 B01B F004 -120.8(3)
N00A N009 B01B F005 114.9(3)
N00A N009 B01B O008 -2.3(4)
C00F C00O C00P C00Q -0.2(6)
C00H O008 B01B F004 118.9(4)
C00H O008 B01B F005 -113.7(4)
C00H O008 B01B N009 1.7(4)
C00H C00F C00O C00P 179.8(4)
C00H C00F C00S C00K -179.6(4)
C00I C00L C00Z C012 0.7(6)
C00I C00Y C015 C012 0.5(6)
C00L C00I C00V N009 174.7(4)
C00L C00I C00Y C015 1.0(6)
C00L C00Z C012 C015 0.9(6)
C00O C00F C00H O008 -175.7(3)
C00O C00F C00H N00A 4.7(6)
C00O C00F C00S C00K -0.2(6)
C00O C00P C00Q N00D -179.7(4)
C00O C00P C00Q C00K -0.1(6)
C00Q C00K C00S C00F -0.1(6)
C00S C00F C00H O008 3.7(5)
C00S C00F C00H N00A -175.9(3)
C00S C00F C00O C00P 0.4(6)
C00S C00K C00Q N00D 179.9(4)
C00S C00K C00Q C00P 0.3(6)
C00V N009 N00A C00H -178.9(4)
C00V N009 B01B F004 60.2(5)
C00V N009 B01B F005 -64.1(5)
C00V N009 B01B O008 178.7(3)
C00V C00I C00L Br01 -5.9(5)
C00V C00I C00L C00Z 176.5(4)
C00V C00I C00Y C015 -177.0(4)
C00Y C00I C00L Br01 176.0(3)
C00Y C00I C00L C00Z -1.5(6)
C00Y C00I C00V N009 -7.3(7)
C00Z C012 C015 C00Y -1.5(7)
C019 N00D C00Q C00K -176.5(4)
C019 N00D C00Q C00P 3.1(6)
C01A N00D C00Q C00K -11.3(6)
C01A N00D C00Q C00P 168.3(4)
B01B O008 C00H N00A -0.6(5)
B01B O008 C00H C00F 179.7(4)
B01B N009 N00A C00H 2.1(4)
B01B N009 C00V C00I 178.5(4)
